data_2300283
loop_
_publ_author_name
'Shian, Samuel'
'Sandhage, Kenneth H.'

_publ_section_title
;
 Hexagonal and cubic TiOF~2~
;
_journal_coeditor_code CE5082
_journal_issue 4
_journal_name_full 'Journal of Applied Crystallography'
_journal_page_first 757
_journal_page_last 761
_journal_paper_doi 10.1107/S0021889810016730
_journal_volume 43
_journal_year 2010
_chemical_formula_sum 'F2 O Ti'
_chemical_formula_weight 101.86
_chemical_name_systematic 'Titanium oxydifluoride'
_space_group_IT_number 167
_symmetry_cell_setting hexagonal
_symmetry_Int_Tables_number 167
_symmetry_space_group_name_Hall '-R 3 2"c'
_symmetry_space_group_name_H-M 'R -3 c :H'
_cell_angle_alpha 90
_cell_angle_beta 90
_cell_angle_gamma 120
_cell_formula_units_Z 6
_cell_length_a 5.3325(1)
_cell_length_b 5.3325(1)
_cell_length_c 13.2321(4)
_cell_volume 325.853(13)
_diffrn_ambient_temperature 298
_diffrn_measurement_device_type 'PANalytical Alpha1'
_diffrn_radiation_monochromator 'Johansson monochromator'
_diffrn_radiation_type CuK\a~1~
_diffrn_radiation_wavelength 1.54060
_exptl_crystal_density_diffrn 3.114
_pd_meas_2theta_range_inc 0.01700000
_pd_meas_2theta_range_max 139.98636278
_pd_meas_2theta_range_min 17.00835609
_refine_ls_goodness_of_fit_ref 1.64
_refine_ls_R_factor_gt 9.70
_refine_ls_wR_factor_ref 12.64
_reflns_limit_h_max 5
_reflns_limit_h_min 0
_reflns_limit_k_max 5
_reflns_limit_k_min 0
_reflns_limit_l_max 15
_reflns_limit_l_min 0
_reflns_number_observed 77
_cod_data_source_file ce5082.cif
_cod_data_source_block TiOF2
_cod_depositor_comments
;
The following automatic conversions were performed:
'_symmetry_cell_setting' value 'Hexagonal' changed to 'hexagonal'
according to '/home/saulius/struct/CIF-dictionaries/cif_core.dic'
dictionary named 'cif_core.dic' version 2.4.1 from 2010-06-29.

Automatic conversion script
Id: cif_fix_enum 1527 2010-12-29 10:47:43Z saulius 
;
_cod_original_cell_volume 325.86(1)
_cod_original_sg_symbol_H-M R-3c
_cod_original_formula_sum 'Ti F2 O'
_cod_database_code 2300283

loop_
_symmetry_equiv_pos_site_id
_symmetry_equiv_pos_as_xyz
1 'x-y, -y, -z+1/2'
2 '-x, -x+y, -z+1/2'
3 'y, x, -z+1/2'
4 'x-y, x, -z'
5 'y, -x+y, -z'
6 '-x, -y, -z'
7 '-x+y, y, z+1/2'
8 'x, x-y, z+1/2'
9 '-y, -x, z+1/2'
10 '-x+y, -x, z'
11 '-y, x-y, z'
12 'x, y, z'
13 'x-y+2/3, -y+1/3, -z+5/6'
14 'x-y+1/3, -y+2/3, -z+1/6'
15 '-x+2/3, -x+y+1/3, -z+5/6'
16 '-x+1/3, -x+y+2/3, -z+1/6'
17 'y+2/3, x+1/3, -z+5/6'
18 'y+1/3, x+2/3, -z+1/6'
19 'x-y+2/3, x+1/3, -z+1/3'
20 'x-y+1/3, x+2/3, -z+2/3'
21 'y+2/3, -x+y+1/3, -z+1/3'
22 'y+1/3, -x+y+2/3, -z+2/3'
23 '-x+2/3, -y+1/3, -z+1/3'
24 '-x+1/3, -y+2/3, -z+2/3'
25 '-x+y+2/3, y+1/3, z+5/6'
26 '-x+y+1/3, y+2/3, z+1/6'
27 'x+2/3, x-y+1/3, z+5/6'
28 'x+1/3, x-y+2/3, z+1/6'
29 '-y+2/3, -x+1/3, z+5/6'
30 '-y+1/3, -x+2/3, z+1/6'
31 '-x+y+2/3, -x+1/3, z+1/3'
32 '-x+y+1/3, -x+2/3, z+2/3'
33 '-y+2/3, x-y+1/3, z+1/3'
34 '-y+1/3, x-y+2/3, z+2/3'
35 'x+2/3, y+1/3, z+1/3'
36 'x+1/3, y+2/3, z+2/3'

loop_
_atom_site_aniso_label
_atom_site_aniso_U_11
_atom_site_aniso_U_22
_atom_site_aniso_U_33
_atom_site_aniso_U_23
_atom_site_aniso_U_13
_atom_site_aniso_U_12
Ti 0.000000 0.000000 0.000000 0.000000 0.000000 0.000000
F 0.000000 0.000000 0.000000 0.000000 0.000000 0.000000
O 0.000000 0.000000 0.000000 0.000000 0.000000 0.000000

loop_
_atom_site_label
_atom_site_type_symbol
_atom_site_fract_x
_atom_site_fract_y
_atom_site_fract_z
_atom_site_U_iso_or_equiv
_atom_site_thermal_displace_type
_atom_site_occupancy
_atom_site_symmetry_multiplicity
_atom_site_Wyckoff_symbol
_atom_site_calc_flag
Ti Ti 0.000000 0.000000 0.000000 0.010492 Uiso 1.000000 6 b d
F F 0.5486(5) 0.000000 0.250000 0.000000 Uiso 0.666667 18 e d
O O 0.5486(5) 0.000000 0.250000 0.000762 Uiso 0.333333 18 e d

loop_
_geom_angle_atom_site_label_1
_geom_angle_atom_site_label_2
_geom_angle_atom_site_label_3
_geom_angle
F Ti F 90.04(6)
F Ti F 89.96(7)
F Ti F 89.96(6)
F Ti F 180.0(2)
F Ti F 90.04(7)
F Ti F 90.0(1)
F Ti F 180.0(4)
F Ti F 89.96(6)
F Ti F 90.0(1)
F Ti F 90.0(1)
F Ti F 90.04(7)
F Ti F 180.0(1)
F Ti F 90.04(6)
F Ti F 90.0(1)
F Ti F 89.96(7)
F F Ti 44.98(3)
F F F 101.61(8)
F F F 100.91(7)
F F F 50.43(3)
F F Ti 143.3(1)
F F F 59.98(3)
F F F 90.00(7)
F F F 112.2(1)
F F F 139.1(1)
F F F 160.9(4)
F F F 60.00(4)
Ti F F 94.31(7)
Ti F F 145.9(2)
Ti F F 95.40(8)
Ti F Ti 164.4(1)
Ti F F 45.02(3)
Ti F F 45.02(4)
Ti F F 124.1(1)
Ti F F 143.3(1)
Ti F F 122.3(1)
Ti F F 44.98(5)
F F F 94.62(8)
F F F 102.78(9)
F F Ti 95.40(8)
F F F 50.48(4)
F F F 84.55(7)
F F F 140.4(2)
F F F 50.43(3)
F F F 93.02(9)
F F F 137.9(2)
F F F 50.48(4)
F F Ti 45.02(3)
F F F 127.1(1)
F F F 169.0(8)
F F F 60.05(4)
F F F 59.98(3)
F F F 90.00(8)
F F F 124.6(2)
F F Ti 94.31(7)
F F F 94.62(8)
F F F 140.4(2)
F F F 84.55(7)
F F F 101.61(8)
F F F 137.9(2)
F F F 93.02(9)
Ti F F 145.9(2)
Ti F F 124.1(1)
Ti F F 45.02(4)
Ti F F 44.98(3)
Ti F F 44.98(5)
Ti F F 122.3(1)
F F F 60.05(4)
F F F 169.0(8)
F F F 100.91(7)
F F F 124.6(2)
F F F 90.00(8)
F F F 114.4(1)
F F F 112.2(1)
F F F 79.09(7)
F F F 59.98(5)
F F F 90.00(7)
F F F 59.98(5)
F F F 79.09(7)
F F F 60.00(4)
F F F 160.9(4)
F F F 100.9(1)

loop_
_geom_bond_atom_site_label_1
_geom_bond_atom_site_label_2
_geom_bond_distance
Ti F 1.9112(3)
Ti F 1.911(2)
Ti F 1.911(2)
Ti F 1.911(2)
Ti F 1.911(2)
Ti F 1.9112(3)
F F 2.702(2)
F F 2.702(2)
F F 2.702(2)
F F 2.702(2)
F F 2.704(2)
F F 2.704(2)
F F 2.704(1)
F F 2.704(1)
F F 3.442(2)
F F 3.442(2)
